data_7200013
loop_
_publ_author_name
'Kendrick, John'
'Gourlay, Matthew D.'
'Neumann, Marcus A.'
'Leusen, Frank J. J.'

_publ_section_title
;
 Predicting spontaneous racemate resolution using recent developments in
 crystal structure prediction
;
_journal_issue 11
_journal_name_full CrystEngComm
_journal_page_first 2391
_journal_page_last 2399
_journal_paper_doi 10.1039/b909038j
_journal_volume 11
_journal_year 2009
_space_group_IT_number 14
_symmetry_cell_setting monoclinic
_symmetry_Int_Tables_number 14
_symmetry_space_group_name_Hall '-P 2ybc'
_symmetry_space_group_name_H-M 'P 1 21/c 1'
_cell_angle_alpha 90.000000
_cell_angle_beta 135.901647
_cell_angle_gamma 90.000000
_cell_length_a 12.399086
_cell_length_b 7.906017
_cell_length_c 17.851990
_cell_volume 1217.800
_cod_data_source_file 23HTP_racemic.cif
_cod_data_source_block 23HTP_R_4
_cod_original_sg_symbol_H-M 'P 2_1/c'
_cod_struct_determination_method theoretical
_cod_database_code 7200013

loop_
_symmetry_equiv_pos_site_id
_symmetry_equiv_pos_as_xyz
1 x,y,z
2 -x,y+1/2,-z+1/2
3 -x,-y,-z
4 x,-y+1/2,z+1/2

loop_
_atom_site_label
_atom_site_type_symbol
_atom_site_fract_x
_atom_site_fract_y
_atom_site_fract_z
C1 C 0.472008 0.505678 1.105464
C2 C 0.306535 0.540403 1.049909
C3 C 0.271798 0.722622 1.006421
N4 N 0.429587 0.797494 1.087585
C5 C 0.559418 0.673476 1.159713
O6 O 0.449463 0.959286 1.094341
C7 C 0.206453 0.726375 0.893786
C8 C 0.064838 0.645420 0.809719
H9 H 0.004717 0.580078 0.824807
C10 C 0.000145 0.646681 0.705979
H11 H -0.110710 0.584330 0.641497
C12 C 0.075459 0.726169 0.684234
H13 H 0.025952 0.727733 0.603430
C14 C 0.217588 0.806639 0.767908
O15 O 0.288663 0.882546 0.744041
C16 C 0.282387 0.807143 0.872463
H17 H 0.391881 0.872368 0.936055
C18 C 0.165693 0.818255 1.007841
C19 C 0.681880 0.706136 1.160779
C20 C 0.631167 0.688339 1.273960
H21 H 0.527897 0.402307 1.163946
H22 H 0.471845 0.471809 1.045797
H23 H 0.222585 0.449875 0.985513
H24 H 0.299786 0.536403 1.107894
H25 H 0.384522 0.945662 0.807799
H26 H 0.159992 0.952380 0.990115
H27 H 0.048319 0.765570 0.946881
H28 H 0.209801 0.805506 1.087137
H29 H 0.630238 0.710237 1.078967
H30 H 0.741806 0.826066 1.200604
H31 H 0.768483 0.604672 1.204984
H32 H 0.677073 0.816014 1.305758
H33 H 0.547126 0.659507 1.276262
H34 H 0.727478 0.598404 1.326646
